data_2021477
loop_
_publ_author_name
'R\'adai, Zita'
'Kiss, N\'ora Zsuzsa'
'Czugler, M\'aty\'as'
'Karaghiosoff, Konstantin'
'Keglevich, Gy\"orgy'

_publ_section_title
;
 The typical crystal structures of a few representative
 \a-aryl-\a-hydroxyphosphonates
;
_journal_coeditor_code KU3235
_journal_issue 3
_journal_name_full 'Acta Crystallographica Section C'
_journal_page_first
;
;
_journal_paper_doi 10.1107/S2053229619001839
_journal_volume 75
_journal_year 2019
_chemical_formula_iupac 'C22 H23 O4 P'
_chemical_formula_moiety 'C22 H23 O4 P'
_chemical_formula_sum 'C22 H23 O4 P'
_chemical_formula_weight 382.37
_chemical_name_common 3c
_chemical_name_systematic
;
Dibenzyl [hydroxy(4-methylphenyl)methyl]phosphonate
;
_space_group_crystal_system orthorhombic
_space_group_IT_number 61
_space_group_name_Hall '-P 2ac 2ab'
_space_group_name_H-M_alt 'P b c a'
_symmetry_space_group_name_Hall '-P 2ac 2ab'
_symmetry_space_group_name_H-M 'P b c a'
_atom_sites_solution_hydrogens mixed
_audit_creation_method SHELXL-2014
_cell_angle_alpha 90
_cell_angle_beta 90
_cell_angle_gamma 90
_cell_formula_units_Z 8
_cell_length_a 16.7332(8)
_cell_length_b 8.2012(3)
_cell_length_c 28.0902(13)
_cell_measurement_reflns_used 4004
_cell_measurement_temperature 173(2)
_cell_measurement_theta_max 27.9350
_cell_measurement_theta_min 4.5090
_cell_volume 3854.9(3)
_computing_cell_refinement
;
CrysAlis PRO (Agilent, 2014)
;
_computing_data_collection
;
CrysAlis PRO (Agilent, 2014)
;
_computing_data_reduction
;
CrysAlis PRO (Agilent, 2014)
;
_computing_molecular_graphics
;
ORTEP (Burnett & Johnson, 1996), ORTEP-3 (Farrugia, 2012),
PLATON (Spek, 2009) and DIAMOND (Brandenburg, 1999)
;
_computing_publication_material
;
PLATON (Spek, 2009)
;
_computing_structure_refinement
;
SHELXL2014 (Sheldrick, 2015b)
;
_computing_structure_solution
;
SHELXT (Sheldrick, 2015a)
;
_diffrn_ambient_temperature 173(2)
_diffrn_detector_area_resol_mean 15.9809
_diffrn_measured_fraction_theta_full 0.993
_diffrn_measured_fraction_theta_max 0.995
_diffrn_measurement_device_type 'Agilent Xcalibur Sapphire3'
_diffrn_measurement_method '\w scans'
_diffrn_radiation_type MoK\a
_diffrn_radiation_wavelength 0.71073
_diffrn_reflns_av_R_equivalents 0.0697
_diffrn_reflns_av_unetI/netI 0.0522
_diffrn_reflns_limit_h_max 21
_diffrn_reflns_limit_h_min -22
_diffrn_reflns_limit_k_max 10
_diffrn_reflns_limit_k_min -10
_diffrn_reflns_limit_l_max 37
_diffrn_reflns_limit_l_min -36
_diffrn_reflns_number 29616
_diffrn_reflns_theta_full 25.242
_diffrn_reflns_theta_max 28.280
_diffrn_reflns_theta_min 4.353
_diffrn_source 'Enhance (Mo) X-ray Source'
_exptl_absorpt_coefficient_mu 0.168
_exptl_absorpt_correction_T_max 1.00000
_exptl_absorpt_correction_T_min 0.98044
_exptl_absorpt_correction_type multi-scan
_exptl_absorpt_process_details
;
(CrysAlis PRO; Agilent, 2014)
;
_exptl_crystal_colour colorless
_exptl_crystal_density_diffrn 1.318
_exptl_crystal_description block
_exptl_crystal_F_000 1616
_exptl_crystal_size_max 0.368
_exptl_crystal_size_mid 0.148
_exptl_crystal_size_min 0.047
_refine_diff_density_max 0.453
_refine_diff_density_min -0.262
_refine_ls_extinction_method none
_refine_ls_goodness_of_fit_ref 1.021
_refine_ls_hydrogen_treatment mixed
_refine_ls_matrix_type full
_refine_ls_number_parameters 265
_refine_ls_number_reflns 4758
_refine_ls_number_restraints 0
_refine_ls_restrained_S_all 1.021
_refine_ls_R_factor_all 0.0938
_refine_ls_R_factor_gt 0.0556
_refine_ls_shift/su_max 0.001
_refine_ls_shift/su_mean 0.000
_refine_ls_structure_factor_coef Fsqd
_refine_ls_weighting_details 'w=1/[\s^2^(Fo^2^)+(0.0669P)^2^+1.3244P] where P=(Fo^2^+2Fc^2^)/3'
_refine_ls_weighting_scheme calc
_refine_ls_wR_factor_gt 0.1275
_refine_ls_wR_factor_ref 0.1501
_reflns_number_gt 3133
_reflns_number_total 4758
_reflns_threshold_expression 'I > 2\s(I)'
_cod_data_source_file ku3235sup1.cif
_cod_data_source_block 3c
_cod_database_code 2021477
_shelx_space_group_comment
;
The symmetry employed for this shelxl refinement is uniquely defined
by the following loop, which should always be used as a source of
symmetry information in preference to the above space-group names.
They are only intended as comments.
;
_shelx_estimated_absorpt_t_min 0.941
_shelx_estimated_absorpt_t_max 0.992
_shelxl_version_number 2.014

loop_
_space_group_symop_operation_xyz
'x, y, z'
'-x+1/2, -y, z+1/2'
'x+1/2, -y+1/2, -z'
'-x, y+1/2, -z+1/2'
'-x, -y, -z'
'x-1/2, y, -z-1/2'
'-x-1/2, y-1/2, z'
'x, -y-1/2, z-1/2'

loop_
_atom_site_type_symbol
_atom_site_label
_atom_site_fract_x
_atom_site_fract_y
_atom_site_fract_z
_atom_site_U_iso_or_equiv
_atom_site_adp_type
_atom_site_calc_flag
_atom_site_occupancy
P P1 0.86630(3) 0.11650(7) 0.74859(2) 0.02500(16) Uani d 1
O O1 0.88249(10) 0.28792(18) 0.76026(6) 0.0334(4) Uani d 1
O O2 0.83579(9) 0.00874(17) 0.79113(5) 0.0314(4) Uani d 1
O O3 0.79822(9) 0.09657(16) 0.71029(5) 0.0288(4) Uani d 1
C C5 1.02433(14) 0.1749(3) 0.58777(8) 0.0340(5) Uani d 1
O O4 1.01055(11) 0.0164(2) 0.76139(6) 0.0395(4) Uani d 1
C C10 0.71903(14) 0.1766(3) 0.64312(9) 0.0332(5) Uani d 1
C C3 1.03925(14) 0.1711(3) 0.67304(9) 0.0335(5) Uani d 1
H H3 1.0670(8) 0.2088(10) 0.7011(8) 0.040 Uiso calc 1
C C11 0.73182(17) 0.1995(3) 0.59491(10) 0.0421(6) Uani d 1
H H11 0.7791(15) 0.2462(15) 0.5842(4) 0.051 Uiso calc 1
C C1 0.95057(13) -0.0002(3) 0.72631(8) 0.0285(5) Uani d 1
H H1 0.9350 -0.1175 0.7237 0.034 Uiso calc 1
C C18 0.87025(14) 0.1879(3) 0.87877(9) 0.0363(5) Uani d 1
H H18 0.9039(10) 0.2212(10) 0.8520(8) 0.044 Uiso calc 1
C C2 0.97640(13) 0.0618(2) 0.67771(8) 0.0272(5) Uani d 1
C C7 0.93737(14) 0.0092(3) 0.63681(8) 0.0303(5) Uani d 1
H H7 0.8948(12) -0.065(2) 0.63923(10) 0.036 Uiso calc 1
C C4 1.06260(15) 0.2263(3) 0.62880(9) 0.0369(6) Uani d 1
H H4 1.1080(12) 0.305(2) 0.62631(11) 0.044 Uiso calc 1
C C17 0.79922(14) 0.1056(3) 0.87028(8) 0.0308(5) Uani d 1
C C19 0.89383(17) 0.2232(3) 0.92481(9) 0.0398(6) Uani d 1
H H19 0.9437(15) 0.2807(17) 0.93039(19) 0.048 Uiso calc 1
C C6 0.96076(14) 0.0661(3) 0.59253(8) 0.0339(5) Uani d 1
H H6 0.9318(8) 0.0289(10) 0.5637(8) 0.041 Uiso calc 1
C C22 0.75307(15) 0.0584(3) 0.90880(9) 0.0366(6) Uani d 1
H H22 0.7036(14) -0.0020(17) 0.90344(18) 0.044 Uiso calc 1
C C16 0.77049(14) 0.0704(3) 0.82078(8) 0.0334(5) Uani d 1
H H16A 0.7267(8) -0.0121(14) 0.82201(8) 0.040 Uiso calc 1
H H16B 0.7485(4) 0.1722(18) 0.8064(3) 0.040 Uiso calc 1
C C15 0.64759(15) 0.1085(3) 0.65822(10) 0.0381(6) Uani d 1
H H15 0.6377(3) 0.0941(5) 0.6925(10) 0.046 Uiso calc 1
C C21 0.77629(16) 0.0958(3) 0.95484(9) 0.0439(6) Uani d 1
H H21 0.7423(10) 0.0644(10) 0.9818(8) 0.053 Uiso calc 1
C C20 0.84685(17) 0.1770(3) 0.96282(10) 0.0439(6) Uani d 1
H H20 0.8624(6) 0.2000(8) 0.9928(10) 0.053 Uiso calc 1
C C13 0.6045(2) 0.0829(3) 0.57840(12) 0.0545(8) Uani d 1
H H13 0.5656(14) 0.0496(12) 0.5561(8) 0.065 Uiso calc 1
C C12 0.6739(2) 0.1524(4) 0.56281(11) 0.0543(8) Uani d 1
H H12 0.6819(4) 0.1678(7) 0.5310(12) 0.065 Uiso calc 1
C C14 0.59054(18) 0.0609(3) 0.62603(11) 0.0496(7) Uani d 1
H H14 0.5416(16) 0.0130(16) 0.6367(4) 0.060 Uiso calc 1
C C8 1.05096(18) 0.2326(3) 0.53963(10) 0.0510(7) Uani d 1
H H8A 1.0775(11) 0.332(2) 0.54271(13) 0.076 Uiso calc 1
H H8B 1.0066(8) 0.246(2) 0.5200(4) 0.076 Uiso calc 1
H H8C 1.0853(11) 0.1559(17) 0.5263(4) 0.076 Uiso calc 1
C C9 0.78111(16) 0.2317(3) 0.67775(9) 0.0365(6) Uani d 1
H H9A 0.8320(9) 0.2650(7) 0.6600(3) 0.044 Uiso calc 1
H H9B 0.7608(4) 0.3304(18) 0.6965(3) 0.044 Uiso calc 1
H H40 1.0494(17) -0.069(3) 0.7537(9) 0.044 Uiso d 1

loop_
_atom_site_aniso_label
_atom_site_aniso_U_11
_atom_site_aniso_U_22
_atom_site_aniso_U_33
_atom_site_aniso_U_12
_atom_site_aniso_U_13
_atom_site_aniso_U_23
P1 0.0241(3) 0.0235(3) 0.0274(3) 0.0000(2) -0.0007(2) -0.0014(2)
O1 0.0343(10) 0.0261(8) 0.0398(10) -0.0042(6) -0.0002(7) -0.0049(6)
O2 0.0307(9) 0.0317(8) 0.0318(9) 0.0046(7) 0.0043(7) 0.0026(6)
O3 0.0263(8) 0.0233(7) 0.0368(9) -0.0008(6) -0.0052(6) 0.0032(6)
C5 0.0316(13) 0.0319(12) 0.0385(14) 0.0058(10) 0.0097(10) 0.0033(10)
O4 0.0338(10) 0.0462(10) 0.0385(10) 0.0099(8) -0.0069(7) -0.0040(7)
C10 0.0333(14) 0.0245(11) 0.0417(14) 0.0078(9) -0.0096(10) 0.0001(9)
C3 0.0285(13) 0.0348(12) 0.0371(13) -0.0001(9) -0.0003(10) -0.0092(10)
C11 0.0348(15) 0.0412(14) 0.0503(17) 0.0066(11) 0.0032(12) 0.0078(11)
C1 0.0293(12) 0.0288(11) 0.0274(12) 0.0041(9) -0.0030(9) -0.0032(8)
C18 0.0315(14) 0.0395(13) 0.0379(14) 0.0007(10) 0.0035(10) 0.0022(10)
C2 0.0273(12) 0.0253(10) 0.0291(12) 0.0046(9) 0.0008(9) -0.0027(8)
C7 0.0295(13) 0.0295(11) 0.0320(12) -0.0046(9) 0.0000(9) -0.0016(9)
C4 0.0314(14) 0.0321(12) 0.0472(15) -0.0043(10) 0.0073(11) -0.0036(10)
C17 0.0264(12) 0.0300(11) 0.0359(13) 0.0063(9) 0.0029(9) 0.0002(9)
C19 0.0376(15) 0.0400(14) 0.0417(15) 0.0007(11) -0.0044(11) 0.0001(11)
C6 0.0356(14) 0.0360(12) 0.0302(13) 0.0009(10) -0.0026(10) -0.0040(9)
C22 0.0312(14) 0.0390(13) 0.0395(15) 0.0023(10) 0.0060(10) 0.0030(10)
C16 0.0274(13) 0.0374(12) 0.0355(13) 0.0003(10) 0.0059(9) 0.0000(10)
C15 0.0391(15) 0.0325(13) 0.0428(15) 0.0028(10) 0.0006(11) 0.0084(10)
C21 0.0387(15) 0.0571(17) 0.0358(14) 0.0085(12) 0.0103(11) 0.0075(11)
C20 0.0468(17) 0.0520(15) 0.0331(14) 0.0113(13) -0.0048(12) -0.0001(11)
C13 0.0544(19) 0.0442(16) 0.065(2) 0.0061(14) -0.0302(16) -0.0060(14)
C12 0.069(2) 0.0599(18) 0.0341(15) 0.0163(16) -0.0069(14) 0.0032(12)
C14 0.0355(16) 0.0376(14) 0.076(2) -0.0033(11) -0.0111(14) 0.0075(13)
C8 0.0470(17) 0.0616(18) 0.0443(17) 0.0012(14) 0.0132(13) 0.0092(13)
C9 0.0404(15) 0.0244(11) 0.0447(14) 0.0007(10) -0.0088(11) 0.0073(10)

loop_
_atom_type_symbol
_atom_type_description
_atom_type_scat_dispersion_real
_atom_type_scat_dispersion_imag
_atom_type_scat_source
C C 0.0033 0.0016 'International Tables Vol C Tables 4.2.6.8 and 6.1.1.4'
H H 0.0000 0.0000 'International Tables Vol C Tables 4.2.6.8 and 6.1.1.4'
O O 0.0106 0.0060 'International Tables Vol C Tables 4.2.6.8 and 6.1.1.4'
P P 0.1023 0.0942 'International Tables Vol C Tables 4.2.6.8 and 6.1.1.4'

loop_
_geom_angle_atom_site_label_1
_geom_angle_atom_site_label_2
_geom_angle_atom_site_label_3
_geom_angle
O1 P1 O2 115.37(9)
O1 P1 O3 112.66(9)
O2 P1 O3 103.06(8)
O1 P1 C1 115.99(10)
O2 P1 C1 102.59(9)
O3 P1 C1 105.77(9)
C16 O2 P1 118.73(13)
C9 O3 P1 119.27(13)
C4 C5 C6 117.9(2)
C4 C5 C8 121.1(2)
C6 C5 C8 121.0(2)
C1 O4 H40 104.4(15)
C11 C10 C15 119.2(2)
C11 C10 C9 119.3(2)
C15 C10 C9 121.5(2)
C4 C3 C2 120.8(2)
C4 C3 H3 119.6
C2 C3 H3 119.6
C12 C11 C10 119.6(3)
C12 C11 H11 120.2
C10 C11 H11 120.2
O4 C1 C2 113.10(19)
O4 C1 P1 105.11(14)
C2 C1 P1 110.74(14)
O4 C1 H1 109.3
C2 C1 H1 109.3
P1 C1 H1 109.3
C19 C18 C17 120.5(2)
C19 C18 H18 119.8
C17 C18 H18 119.8
C3 C2 C7 118.6(2)
C3 C2 C1 121.1(2)
C7 C2 C1 120.3(2)
C6 C7 C2 120.3(2)
C6 C7 H7 119.8
C2 C7 H7 119.8
C3 C4 C5 121.2(2)
C3 C4 H4 119.4
C5 C4 H4 119.4
C22 C17 C18 118.6(2)
C22 C17 C16 119.5(2)
C18 C17 C16 121.9(2)
C20 C19 C18 120.3(3)
C20 C19 H19 119.9
C18 C19 H19 119.9
C7 C6 C5 121.1(2)
C7 C6 H6 119.4
C5 C6 H6 119.4
C17 C22 C21 120.8(2)
C17 C22 H22 119.6
C21 C22 H22 119.6
O2 C16 C17 110.78(19)
O2 C16 H16A 109.5
C17 C16 H16A 109.5
O2 C16 H16B 109.5
C17 C16 H16B 109.5
H16A C16 H16B 108.1
C14 C15 C10 120.9(3)
C14 C15 H15 119.6
C10 C15 H15 119.6
C20 C21 C22 120.0(2)
C20 C21 H21 120.0
C22 C21 H21 120.0
C21 C20 C19 119.8(3)
C21 C20 H20 120.1
C19 C20 H20 120.1
C12 C13 C14 120.9(3)
C12 C13 H13 119.6
C14 C13 H13 119.6
C13 C12 C11 120.3(3)
C13 C12 H12 119.8
C11 C12 H12 119.8
C13 C14 C15 119.2(3)
C13 C14 H14 120.4
C15 C14 H14 120.4
C5 C8 H8A 109.5
C5 C8 H8B 109.5
H8A C8 H8B 109.5
C5 C8 H8C 109.5
H8A C8 H8C 109.5
H8B C8 H8C 109.5
O3 C9 C10 108.29(18)
O3 C9 H9A 110.0
C10 C9 H9A 110.0
O3 C9 H9B 110.0
C10 C9 H9B 110.0
H9A C9 H9B 108.4

loop_
_geom_bond_atom_site_label_1
_geom_bond_atom_site_label_2
_geom_bond_distance
P1 O1 1.4687(16)
P1 O2 1.5716(16)
P1 O3 1.5754(15)
P1 C1 1.815(2)
O2 C16 1.464(3)
O3 C9 1.465(3)
C5 C4 1.384(3)
C5 C6 1.395(3)
C5 C8 1.501(3)
O4 C1 1.413(3)
O4 H40 0.98(3)
C10 C11 1.384(4)
C10 C15 1.386(3)
C10 C9 1.493(3)
C3 C4 1.379(3)
C3 C2 1.388(3)
C3 H3 0.97(3)
C11 C12 1.379(4)
C11 H11 0.93(3)
C1 C2 1.520(3)
C1 H1 1.0000
C18 C19 1.383(4)
C18 C17 1.388(3)
C18 H18 0.98(3)
C2 C7 1.390(3)
C7 C6 1.385(3)
C7 H7 0.94(3)
C4 H4 1.00(3)
C17 C22 1.385(3)
C17 C16 1.499(3)
C19 C20 1.379(4)
C19 H19 0.97(3)
C6 H6 0.99(3)
C22 C21 1.385(4)
C22 H22 0.98(3)
C16 H16A 0.998(17)
C16 H16B 0.998(17)
C15 C14 1.372(4)
C15 H15 0.98(3)
C21 C20 1.374(4)
C21 H21 0.98(3)
C20 H20 0.90(3)
C13 C12 1.365(4)
C13 C14 1.370(4)
C13 H13 0.94(3)
C12 H12 0.91(3)
C14 H14 0.96(3)
C8 H8A 0.930(16)
C8 H8B 0.930(15)
C8 H8C 0.930(15)
C9 H9A 1.024(18)
C9 H9B 1.024(18)

loop_
_geom_torsion_atom_site_label_1
_geom_torsion_atom_site_label_2
_geom_torsion_atom_site_label_3
_geom_torsion_atom_site_label_4
_geom_torsion
O1 P1 O2 C16 48.40(18)
O3 P1 O2 C16 -74.80(17)
C1 P1 O2 C16 175.47(16)
O1 P1 O3 C9 23.70(19)
O2 P1 O3 C9 148.69(16)
C1 P1 O3 C9 -103.97(17)
C15 C10 C11 C12 -0.8(4)
C9 C10 C11 C12 -178.4(2)
O1 P1 C1 O4 55.39(17)
O2 P1 C1 O4 -71.29(16)
O3 P1 C1 O4 -178.96(13)
O1 P1 C1 C2 -67.08(17)
O2 P1 C1 C2 166.25(15)
O3 P1 C1 C2 58.57(17)
C4 C3 C2 C7 0.0(3)
C4 C3 C2 C1 179.7(2)
O4 C1 C2 C3 -20.6(3)
P1 C1 C2 C3 97.0(2)
O4 C1 C2 C7 159.11(19)
P1 C1 C2 C7 -83.2(2)
C3 C2 C7 C6 -0.4(3)
C1 C2 C7 C6 179.8(2)
C2 C3 C4 C5 0.0(4)
C6 C5 C4 C3 0.5(3)
C8 C5 C4 C3 -178.7(2)
C19 C18 C17 C22 -0.6(3)
C19 C18 C17 C16 177.9(2)
C17 C18 C19 C20 -0.1(4)
C2 C7 C6 C5 1.0(3)
C4 C5 C6 C7 -1.0(3)
C8 C5 C6 C7 178.3(2)
C18 C17 C22 C21 1.5(3)
C16 C17 C22 C21 -177.0(2)
P1 O2 C16 C17 -113.16(18)
C22 C17 C16 O2 -136.4(2)
C18 C17 C16 O2 45.1(3)
C11 C10 C15 C14 1.3(4)
C9 C10 C15 C14 178.9(2)
C17 C22 C21 C20 -1.7(4)
C22 C21 C20 C19 1.0(4)
C18 C19 C20 C21 -0.1(4)
C14 C13 C12 C11 1.0(4)
C10 C11 C12 C13 -0.4(4)
C12 C13 C14 C15 -0.5(4)
C10 C15 C14 C13 -0.7(4)
P1 O3 C9 C10 175.76(15)
C11 C10 C9 O3 -129.7(2)
C15 C10 C9 O3 52.6(3)

_cod_database_fobs_code 2021477
